data_4064655
loop_
_publ_author_name
'Serrano, Jos\'e Luis'
'Garc\'ia, Luis'
'P\'erez, Jos\'e'
'P\'erez, Eduardo'
'Garc\'ia, Joaqu\'in'
'S\'anchez, Gregorio'
'Sehnal, Petr'
'De Ornellas, Sara'
'Williams, Thomas J.'
'Fairlamb, Ian J. S.'

_publ_section_title
;
 Synthesis and Characterization of Imine-Palladacycles Containing Imidate
 &#x201C;Pseudohalide&#x201D; Ligands: Efficient Suzuki--Miyaura
 Cross-Coupling Precatalysts and Their Activation To Give Pd0LnSpecies (L
 = Phosphine)
;
_journal_issue 19
_journal_name_full Organometallics
_journal_page_first 5095
_journal_paper_doi 10.1021/om2002443
_journal_volume 30
_journal_year 2011
_chemical_formula_moiety 'C38 H33 N2 O5 P Pd'
_chemical_formula_sum 'C38 H33 N2 O5 P Pd'
_chemical_formula_weight 735.03
_chemical_name_systematic
;
 ?
;
_space_group_IT_number 14
_symmetry_cell_setting monoclinic
_symmetry_space_group_name_Hall '-P 2ybc'
_symmetry_space_group_name_H-M 'P 1 21/c 1'
_atom_sites_solution_hydrogens geom
_atom_sites_solution_primary Patterson
_atom_sites_solution_secondary difmap
_audit_creation_method SHELXL-97
_cell_angle_alpha 90.00
_cell_angle_beta 94.1770(10)
_cell_angle_gamma 90.00
_cell_formula_units_Z 4
_cell_length_a 11.3096(4)
_cell_length_b 12.4295(5)
_cell_length_c 23.3800(9)
_cell_measurement_temperature 100(2)
_cell_volume 3277.9(2)
_computing_structure_refinement 'SHELXL-97 (Sheldrick, 1997)'
_diffrn_ambient_temperature 100(2)
_diffrn_measured_fraction_theta_full 0.000
_diffrn_measured_fraction_theta_max 0.940
_diffrn_radiation_monochromator graphite
_diffrn_radiation_source 'fine-focus sealed tube'
_diffrn_radiation_type MoK\a
_diffrn_radiation_wavelength 0.71073
_diffrn_reflns_av_R_equivalents 0.0231
_diffrn_reflns_av_sigmaI/netI 0.0194
_diffrn_reflns_limit_h_max 14
_diffrn_reflns_limit_h_min -14
_diffrn_reflns_limit_k_max 16
_diffrn_reflns_limit_k_min -16
_diffrn_reflns_limit_l_max 29
_diffrn_reflns_limit_l_min -30
_diffrn_reflns_number 37001
_diffrn_reflns_theta_full 0.50
_diffrn_reflns_theta_max 28.24
_diffrn_reflns_theta_min 1.75
_exptl_absorpt_coefficient_mu 0.663
_exptl_absorpt_correction_T_max 0.9367
_exptl_absorpt_correction_T_min 0.7964
_exptl_absorpt_correction_type multi-scan
_exptl_absorpt_process_details SADABS
_exptl_crystal_colour colourless
_exptl_crystal_density_diffrn 1.489
_exptl_crystal_density_method 'not measured'
_exptl_crystal_description block
_exptl_crystal_F_000 1504
_exptl_crystal_size_max 0.36
_exptl_crystal_size_mid 0.26
_exptl_crystal_size_min 0.10
_refine_diff_density_max 0.692
_refine_diff_density_min -0.274
_refine_diff_density_rms 0.073
_refine_ls_extinction_method none
_refine_ls_goodness_of_fit_ref 0.889
_refine_ls_hydrogen_treatment constr
_refine_ls_matrix_type full
_refine_ls_number_parameters 424
_refine_ls_number_reflns 7619
_refine_ls_number_restraints 0
_refine_ls_restrained_S_all 0.889
_refine_ls_R_factor_all 0.0319
_refine_ls_R_factor_gt 0.0295
_refine_ls_shift/su_max 0.004
_refine_ls_shift/su_mean 0.000
_refine_ls_structure_factor_coef Fsqd
_refine_ls_weighting_details 'calc w=1/[\s^2^(Fo^2^)+(0.0505P)^2^+3.9894P] where P=(Fo^2^+2Fc^2^)/3'
_refine_ls_weighting_scheme calc
_refine_ls_wR_factor_gt 0.0757
_refine_ls_wR_factor_ref 0.0777
_reflns_number_gt 7150
_reflns_number_total 7619
_reflns_threshold_expression >2sigma(I)
_cod_data_source_file om2002443_si_002.cif
_cod_data_source_block malmeos(3c)
_cod_original_sg_symbol_H-M P21/c
_cod_database_code 4064655

loop_
_symmetry_equiv_pos_as_xyz
'x, y, z'
'-x, y+1/2, -z+1/2'
'-x, -y, -z'
'x, -y-1/2, z-1/2'

loop_
_atom_site_label
_atom_site_type_symbol
_atom_site_fract_x
_atom_site_fract_y
_atom_site_fract_z
_atom_site_U_iso_or_equiv
_atom_site_adp_type
_atom_site_occupancy
_atom_site_symmetry_multiplicity
_atom_site_calc_flag
_atom_site_refinement_flags
Pd1 Pd 0.362793(11) 0.274572(10) 0.818991(5) 0.01495(5) Uani 1 1 d .
P1 P 0.21376(4) 0.28152(4) 0.87752(2) 0.01664(10) Uani 1 1 d .
N1 N 0.50251(14) 0.29418(13) 0.76497(6) 0.0181(3) Uani 1 1 d .
O2 O 0.20501(14) 0.34614(12) 0.69460(6) 0.0306(3) Uani 1 1 d .
C32 C 0.07189(16) 0.24059(15) 0.84268(8) 0.0189(3) Uani 1 1 d .
O1 O 0.25197(14) 0.02850(12) 0.78961(7) 0.0315(3) Uani 1 1 d .
C34 C -0.08747(17) 0.28053(15) 0.77098(8) 0.0225(4) Uani 1 1 d .
H34 H -0.1231 0.3271 0.7438 0.027 Uiso 1 1 calc R
C30 C 0.1778(2) 0.21552(17) 0.99163(9) 0.0289(4) Uani 1 1 d .
H30 H 0.1327 0.2774 0.9950 0.035 Uiso 1 1 calc R
C8 C 0.49522(16) 0.28296(15) 0.70377(8) 0.0202(4) Uani 1 1 d .
C25 C 0.23298(16) 0.19689(15) 0.94090(8) 0.0192(3) Uani 1 1 d .
N2 N 0.25189(14) 0.20303(13) 0.75508(7) 0.0187(3) Uani 1 1 d .
C2 C 0.48695(17) 0.35482(15) 0.93571(8) 0.0201(4) Uani 1 1 d .
H2 H 0.4184 0.3416 0.9542 0.024 Uiso 1 1 calc R
C5 C 0.69489(17) 0.39700(16) 0.88308(8) 0.0226(4) Uani 1 1 d .
H5 H 0.7639 0.4108 0.8650 0.027 Uiso 1 1 calc R
C7 C 0.59439(16) 0.33922(15) 0.79027(8) 0.0192(3) Uani 1 1 d .
H7 H 0.6589 0.3586 0.7700 0.023 Uiso 1 1 calc R
C9 C 0.45908(17) 0.18501(17) 0.67894(9) 0.0237(4) Uani 1 1 d .
H9 H 0.4420 0.1268 0.7019 0.028 Uiso 1 1 calc R
C16 C 0.12117(18) 0.16993(18) 0.67519(9) 0.0289(4) Uani 1 1 d .
H16 H 0.0751 0.1815 0.6412 0.035 Uiso 1 1 calc R
C6 C 0.59395(16) 0.35871(14) 0.85141(8) 0.0187(3) Uani 1 1 d .
C22 C 0.22391(18) 0.60962(16) 0.89692(8) 0.0241(4) Uani 1 1 d .
H22 H 0.2737 0.6654 0.8874 0.029 Uiso 1 1 calc R
C18 C 0.18010(16) 0.41813(15) 0.89897(7) 0.0187(3) Uani 1 1 d .
C33 C 0.01746(16) 0.30879(16) 0.80087(8) 0.0208(4) Uani 1 1 d .
H33 H 0.0528 0.3743 0.7932 0.025 Uiso 1 1 calc R
C4 C 0.69169(17) 0.41431(16) 0.94161(8) 0.0235(4) Uani 1 1 d .
H4 H 0.7583 0.4396 0.9631 0.028 Uiso 1 1 calc R
C17 C 0.19656(17) 0.25213(16) 0.70780(8) 0.0220(4) Uani 1 1 d .
C37 C 0.01861(17) 0.14228(16) 0.85268(8) 0.0233(4) Uani 1 1 d .
H37 H 0.0540 0.0959 0.8801 0.028 Uiso 1 1 calc R
C1 C 0.48681(16) 0.33567(14) 0.87681(8) 0.0175(3) Uani 1 1 d .
C19 C 0.07319(17) 0.44224(16) 0.92332(8) 0.0216(4) Uani 1 1 d .
H19 H 0.0218 0.3869 0.9315 0.026 Uiso 1 1 calc R
C23 C 0.25330(17) 0.50324(16) 0.88619(8) 0.0213(4) Uani 1 1 d .
H23 H 0.3242 0.4886 0.8699 0.026 Uiso 1 1 calc R
C21 C 0.11901(18) 0.63106(16) 0.92208(8) 0.0234(4) Uani 1 1 d .
C3 C 0.58765(18) 0.39338(16) 0.96743(8) 0.0228(4) Uani 1 1 d .
H3 H 0.5848 0.4052 1.0066 0.027 Uiso 1 1 calc R
C26 C 0.30102(18) 0.10484(16) 0.93730(8) 0.0247(4) Uani 1 1 d .
H26 H 0.3393 0.0914 0.9042 0.030 Uiso 1 1 calc R
C20 C 0.04372(18) 0.54713(16) 0.93513(8) 0.0241(4) Uani 1 1 d .
H20 H -0.0266 0.5620 0.9519 0.029 Uiso 1 1 calc R
C28 C 0.25627(19) 0.05050(16) 1.03203(9) 0.0262(4) Uani 1 1 d .
C36 C -0.08714(17) 0.11173(16) 0.82231(9) 0.0239(4) Uani 1 1 d .
H36 H -0.1215 0.0455 0.8292 0.029 Uiso 1 1 calc R
C14 C 0.21797(16) 0.09709(15) 0.75483(8) 0.0215(4) Uani 1 1 d .
C13 C 0.51990(17) 0.37000(17) 0.66998(8) 0.0254(4) Uani 1 1 d .
H13 H 0.5449 0.4348 0.6867 0.030 Uiso 1 1 calc R
C11 C 0.4720(2) 0.2630(2) 0.58571(9) 0.0347(5) Uani 1 1 d .
H11 H 0.4639 0.2567 0.5460 0.042 Uiso 1 1 calc R
C12 C 0.5070(2) 0.3597(2) 0.61064(9) 0.0335(5) Uani 1 1 d .
H12 H 0.5220 0.4184 0.5876 0.040 Uiso 1 1 calc R
C10 C 0.44895(18) 0.17539(19) 0.61960(9) 0.0303(5) Uani 1 1 d .
H10 H 0.4267 0.1101 0.6027 0.036 Uiso 1 1 calc R
C27 C 0.3128(2) 0.03193(17) 0.98280(9) 0.0281(4) Uani 1 1 d .
H27 H 0.3591 -0.0294 0.9798 0.034 Uiso 1 1 calc R
C15 C 0.13214(18) 0.07901(17) 0.70334(9) 0.0276(4) Uani 1 1 d .
H15 H 0.0938 0.0148 0.6934 0.033 Uiso 1 1 calc R
C29 C 0.1893(2) 0.14360(18) 1.03689(9) 0.0313(5) Uani 1 1 d .
H29 H 0.1524 0.1574 1.0704 0.038 Uiso 1 1 calc R
O5 O -0.24403(12) 0.16138(12) 0.75022(6) 0.0282(3) Uani 1 1 d .
O3 O 0.07993(15) 0.73214(12) 0.93486(7) 0.0313(3) Uani 1 1 d .
C35 C -0.14017(16) 0.18149(16) 0.78181(8) 0.0223(4) Uani 1 1 d .
C38 C -0.2975(2) 0.05918(19) 0.75818(10) 0.0345(5) Uani 1 1 d .
H38A H -0.3696 0.0540 0.7340 0.052 Uiso 1 1 calc R
H38B H -0.3150 0.0514 0.7975 0.052 Uiso 1 1 calc R
H38C H -0.2440 0.0033 0.7484 0.052 Uiso 1 1 calc R
C24 C 0.1443(3) 0.8211(2) 0.91411(17) 0.0579(8) Uani 1 1 d .
H24A H 0.1090 0.8871 0.9257 0.087 Uiso 1 1 calc R
H24B H 0.1420 0.8182 0.8730 0.087 Uiso 1 1 calc R
H24C H 0.2251 0.8179 0.9297 0.087 Uiso 1 1 calc R
O4 O 0.26069(16) -0.01633(13) 1.07830(7) 0.0372(4) Uani 1 1 d .
C31 C 0.3249(3) -0.1140(2) 1.07454(12) 0.0551(8) Uani 1 1 d .
H31A H 0.3214 -0.1537 1.1096 0.083 Uiso 1 1 calc R
H31B H 0.4061 -0.0982 1.0683 0.083 Uiso 1 1 calc R
H31C H 0.2906 -0.1561 1.0432 0.083 Uiso 1 1 calc R

loop_
_atom_site_aniso_label
_atom_site_aniso_U_11
_atom_site_aniso_U_22
_atom_site_aniso_U_33
_atom_site_aniso_U_23
_atom_site_aniso_U_13
_atom_site_aniso_U_12
Pd1 0.01374(8) 0.01676(8) 0.01428(8) -0.00100(4) 0.00057(5) -0.00025(5)
P1 0.0160(2) 0.0173(2) 0.0168(2) 0.00152(16) 0.00175(17) 0.00082(16)
N1 0.0181(7) 0.0196(7) 0.0167(7) -0.0027(6) 0.0021(6) 0.0006(6)
O2 0.0369(8) 0.0256(8) 0.0287(7) 0.0025(6) -0.0013(6) -0.0033(6)
C32 0.0150(8) 0.0218(9) 0.0200(9) 0.0000(7) 0.0033(7) 0.0011(7)
O1 0.0323(8) 0.0229(7) 0.0388(8) 0.0024(6) -0.0006(6) 0.0051(6)
C34 0.0201(9) 0.0258(10) 0.0215(9) 0.0018(7) 0.0017(7) 0.0050(7)
C30 0.0343(11) 0.0265(10) 0.0268(10) 0.0044(8) 0.0090(9) 0.0120(8)
C8 0.0142(8) 0.0273(10) 0.0192(9) -0.0060(7) 0.0026(7) -0.0001(7)
C25 0.0192(8) 0.0196(8) 0.0187(8) 0.0022(7) 0.0014(7) -0.0009(7)
N2 0.0167(7) 0.0216(7) 0.0176(7) -0.0030(6) 0.0011(6) -0.0013(6)
C2 0.0206(9) 0.0208(9) 0.0189(8) 0.0021(7) 0.0006(7) 0.0008(7)
C5 0.0200(9) 0.0223(9) 0.0255(9) 0.0009(7) 0.0008(7) -0.0026(7)
C7 0.0180(8) 0.0193(9) 0.0205(8) -0.0010(7) 0.0028(7) 0.0002(7)
C9 0.0182(9) 0.0267(10) 0.0264(10) -0.0074(8) 0.0030(7) -0.0002(8)
C16 0.0254(10) 0.0325(11) 0.0278(10) -0.0079(8) -0.0054(8) -0.0020(8)
C6 0.0194(8) 0.0167(8) 0.0198(8) 0.0005(7) 0.0004(7) 0.0015(7)
C22 0.0239(9) 0.0207(9) 0.0268(9) -0.0013(8) -0.0045(7) -0.0010(7)
C18 0.0206(9) 0.0196(9) 0.0157(8) 0.0004(7) -0.0002(7) 0.0030(7)
C33 0.0186(9) 0.0223(9) 0.0219(9) 0.0019(7) 0.0046(7) 0.0015(7)
C4 0.0231(9) 0.0233(9) 0.0230(9) 0.0005(7) -0.0069(7) -0.0031(7)
C17 0.0202(9) 0.0236(9) 0.0221(9) -0.0028(7) 0.0011(7) -0.0006(7)
C37 0.0210(9) 0.0247(9) 0.0241(9) 0.0040(7) 0.0008(7) 0.0015(7)
C1 0.0174(8) 0.0154(8) 0.0194(8) 0.0006(6) -0.0012(6) 0.0017(6)
C19 0.0236(9) 0.0228(9) 0.0188(8) 0.0043(7) 0.0044(7) 0.0023(7)
C23 0.0190(9) 0.0248(9) 0.0198(8) 0.0000(7) -0.0006(7) 0.0015(7)
C21 0.0271(10) 0.0226(9) 0.0192(8) -0.0037(7) -0.0074(7) 0.0067(8)
C3 0.0292(10) 0.0227(9) 0.0159(8) 0.0015(7) -0.0035(7) 0.0009(8)
C26 0.0290(10) 0.0246(10) 0.0216(9) 0.0014(7) 0.0086(8) 0.0050(8)
C20 0.0261(10) 0.0294(10) 0.0169(8) 0.0010(7) 0.0029(7) 0.0085(8)
C28 0.0344(11) 0.0219(9) 0.0226(9) 0.0051(7) 0.0052(8) 0.0030(8)
C36 0.0209(9) 0.0220(9) 0.0290(10) 0.0008(8) 0.0031(7) -0.0022(7)
C14 0.0179(8) 0.0218(9) 0.0252(9) -0.0049(7) 0.0042(7) 0.0021(7)
C13 0.0243(9) 0.0312(10) 0.0211(9) -0.0048(8) 0.0054(7) -0.0070(8)
C11 0.0308(11) 0.0540(15) 0.0197(10) -0.0105(9) 0.0050(8) -0.0003(10)
C12 0.0341(11) 0.0468(13) 0.0203(10) -0.0005(9) 0.0067(8) -0.0071(10)
C10 0.0241(10) 0.0377(12) 0.0293(10) -0.0175(9) 0.0026(8) -0.0028(9)
C27 0.0359(11) 0.0210(9) 0.0283(10) 0.0039(8) 0.0085(8) 0.0094(8)
C15 0.0225(9) 0.0246(10) 0.0356(11) -0.0101(8) 0.0002(8) -0.0036(8)
C29 0.0428(12) 0.0291(11) 0.0234(10) 0.0052(8) 0.0131(9) 0.0107(9)
O5 0.0214(7) 0.0275(7) 0.0343(8) -0.0001(6) -0.0061(6) -0.0004(6)
O3 0.0326(8) 0.0230(7) 0.0372(9) -0.0077(6) -0.0040(7) 0.0072(6)
C35 0.0171(8) 0.0260(10) 0.0240(9) -0.0040(8) 0.0023(7) 0.0017(7)
C38 0.0301(11) 0.0318(11) 0.0398(12) -0.0013(9) -0.0107(9) -0.0061(9)
C24 0.0458(15) 0.0221(12) 0.106(3) -0.0112(14) 0.0076(16) 0.0009(11)
O4 0.0587(11) 0.0269(8) 0.0280(8) 0.0116(6) 0.0157(7) 0.0153(7)
C31 0.094(2) 0.0322(13) 0.0424(14) 0.0184(11) 0.0278(15) 0.0270(14)

loop_
_atom_type_symbol
_atom_type_description
_atom_type_scat_dispersion_real
_atom_type_scat_dispersion_imag
_atom_type_scat_source
C C 0.0033 0.0016 'International Tables Vol C Tables 4.2.6.8 and 6.1.1.4'
H H 0.0000 0.0000 'International Tables Vol C Tables 4.2.6.8 and 6.1.1.4'
N N 0.0061 0.0033 'International Tables Vol C Tables 4.2.6.8 and 6.1.1.4'
O O 0.0106 0.0060 'International Tables Vol C Tables 4.2.6.8 and 6.1.1.4'
P P 0.1023 0.0942 'International Tables Vol C Tables 4.2.6.8 and 6.1.1.4'
Pd Pd -0.9988 1.0072 'International Tables Vol C Tables 4.2.6.8 and 6.1.1.4'

loop_
_geom_angle_atom_site_label_1
_geom_angle_atom_site_label_2
_geom_angle_atom_site_label_3
_geom_angle
C1 Pd1 N2 173.20(7)
C1 Pd1 N1 80.99(7)
N2 Pd1 N1 93.33(6)
C1 Pd1 P1 95.33(5)
N2 Pd1 P1 90.81(4)
N1 Pd1 P1 171.15(4)
C25 P1 C18 109.30(8)
C25 P1 C32 104.63(9)
C18 P1 C32 100.90(9)
C25 P1 Pd1 115.06(6)
C18 P1 Pd1 112.64(6)
C32 P1 Pd1 113.13(6)
C7 N1 C8 119.15(16)
C7 N1 Pd1 113.00(12)
C8 N1 Pd1 126.55(12)
C37 C32 C33 118.36(18)
C37 C32 P1 123.36(15)
C33 C32 P1 118.14(14)
C33 C34 C35 119.68(18)
C29 C30 C25 121.24(19)
C13 C8 C9 120.70(18)
C13 C8 N1 119.71(17)
C9 C8 N1 119.55(17)
C26 C25 C30 118.19(17)
C26 C25 P1 117.55(14)
C30 C25 P1 124.15(15)
C14 N2 C17 108.21(16)
C14 N2 Pd1 124.58(13)
C17 N2 Pd1 127.17(13)
C1 C2 C3 121.58(17)
C4 C5 C6 119.73(18)
N1 C7 C6 117.73(16)
C10 C9 C8 119.4(2)
C15 C16 C17 107.60(18)
C5 C6 C1 122.48(17)
C5 C6 C7 121.17(17)
C1 C6 C7 116.35(16)
C21 C22 C23 118.82(19)
C23 C18 C19 117.94(17)
C23 C18 P1 120.77(14)
C19 C18 P1 120.94(14)
C34 C33 C32 121.17(18)
C3 C4 C5 118.97(17)
O2 C17 N2 126.35(18)
O2 C17 C16 125.30(19)
N2 C17 C16 108.35(17)
C32 C37 C36 121.25(18)
C2 C1 C6 116.04(16)
C2 C1 Pd1 132.31(14)
C6 C1 Pd1 111.60(13)
C20 C19 C18 120.69(18)
C18 C23 C22 122.08(18)
O3 C21 C22 124.55(19)
O3 C21 C20 115.21(18)
C22 C21 C20 120.23(18)
C4 C3 C2 121.20(17)
C25 C26 C27 120.83(18)
C19 C20 C21 120.22(18)
O4 C28 C27 124.72(19)
O4 C28 C29 115.52(18)
C27 C28 C29 119.76(18)
C35 C36 C37 119.21(18)
O1 C14 N2 126.39(18)
O1 C14 C15 125.53(18)
N2 C14 C15 108.07(17)
C8 C13 C12 119.22(19)
C12 C11 C10 120.2(2)
C11 C12 C13 120.5(2)
C11 C10 C9 120.0(2)
C28 C27 C26 120.25(18)
C16 C15 C14 107.75(18)
C30 C29 C28 119.71(19)
C35 O5 C38 116.71(16)
C21 O3 C24 117.07(19)
O5 C35 C36 124.56(18)
O5 C35 C34 115.13(17)
C36 C35 C34 120.31(18)
C28 O4 C31 117.47(17)

loop_
_geom_bond_atom_site_label_1
_geom_bond_atom_site_label_2
_geom_bond_distance
Pd1 C1 2.0236(18)
Pd1 N2 2.0794(15)
Pd1 N1 2.1076(15)
Pd1 P1 2.2488(5)
P1 C25 1.8173(19)
P1 C18 1.8187(19)
P1 C32 1.8182(19)
N1 C7 1.286(2)
N1 C8 1.434(2)
O2 C17 1.214(2)
C32 C37 1.390(3)
C32 C33 1.402(3)
O1 C14 1.221(2)
C34 C33 1.378(3)
C34 C35 1.399(3)
C30 C29 1.384(3)
C30 C25 1.399(3)
C8 C13 1.380(3)
C8 C9 1.397(3)
C25 C26 1.385(3)
N2 C14 1.371(2)
N2 C17 1.373(3)
C2 C1 1.397(2)
C2 C3 1.398(3)
C5 C4 1.388(3)
C5 C6 1.398(3)
C7 C6 1.450(2)
C9 C10 1.389(3)
C16 C15 1.309(3)
C16 C17 1.502(3)
C6 C1 1.417(3)
C22 C21 1.388(3)
C22 C23 1.391(3)
C18 C23 1.389(3)
C18 C19 1.406(3)
C4 C3 1.386(3)
C37 C36 1.398(3)
C19 C20 1.378(3)
C21 O3 1.372(2)
C21 C20 1.394(3)
C26 C27 1.397(3)
C28 O4 1.362(2)
C28 C27 1.376(3)
C28 C29 1.392(3)
C36 C35 1.388(3)
C14 C15 1.507(3)
C13 C12 1.390(3)
C11 C12 1.382(3)
C11 C10 1.382(4)
O5 C35 1.364(2)
O5 C38 1.425(3)
O3 C24 1.428(3)
O4 C31 1.421(3)
